data_7016002
loop_
_publ_author_name
'Schneider, Caspar J.'
'Moubaraki, Boujemaa'
'Cashion, John D.'
'Turner, David R.'
'Leita, Benjamin A.'
'Batten, Stuart R.'
'Murray, Keith S.'

_publ_section_title
;
 Spin crossover in di-, tri- and tetranuclear, mixed-ligand
 tris(pyrazolyl)methane iron(ii) complexes.
;
_journal_issue 26
_journal_name_full 'Dalton transactions (Cambridge, England : 2003)'
_journal_page_first 6939
_journal_page_last 6951
_journal_paper_doi 10.1039/c0dt01725f
_journal_volume 40
_journal_year 2011
_chemical_formula_moiety 'C62 H74 Fe2 N24 O2, 2(C4 H10 O2), 4(B F4)'
_chemical_formula_sum 'C70 H94 B4 F16 Fe2 N24 O6'
_chemical_formula_weight 1826.63
_chemical_name_common ((Fe((3,5-Me2pz)3CH))2(p-C6H4(CH2OCH2C(pz)3)2))(BF4)4(DME)2
_chemical_name_systematic
;
[{Fe((3,5-Me2pz)3CH)}2(p-C6H4(CH2OCH2C(pz)3]2)](BF4)4(DME)2
;
_space_group_IT_number 14
_symmetry_cell_setting monoclinic
_symmetry_space_group_name_Hall '-P 2ybc'
_symmetry_space_group_name_H-M 'P 1 21/c 1'
_atom_sites_solution_hydrogens geom
_atom_sites_solution_primary direct
_atom_sites_solution_secondary difmap
_audit_creation_method SHELXL-97
_cell_angle_alpha 90.00
_cell_angle_beta 94.192(4)
_cell_angle_gamma 90.00
_cell_formula_units_Z 2
_cell_length_a 11.6011(10)
_cell_length_b 20.802(2)
_cell_length_c 17.4828(17)
_cell_measurement_reflns_used 6145
_cell_measurement_temperature 223(1)
_cell_measurement_theta_max 23.19
_cell_measurement_theta_min 2.28
_cell_volume 4207.8(7)
_computing_cell_refinement 'Bruker SMART (Bruker)'
_computing_data_collection 'Bruker SMART (Bruker)'
_computing_data_reduction 'Bruker SAINT (Bruker)'
_computing_molecular_graphics 'X-Seed (Barbour, 1999)'
_computing_publication_material 'CIFTAB (Sheldrick, 1997)'
_computing_structure_refinement 'SHELXL-97 (Sheldrick, 1997)'
_computing_structure_solution 'SHELXS-97 (Sheldrick, 1990)'
_diffrn_ambient_temperature 223(1)
_diffrn_measured_fraction_theta_full 0.980
_diffrn_measured_fraction_theta_max 0.980
_diffrn_measurement_device_type 'Bruker X8 Apex II CCD'
_diffrn_measurement_method 'phi and omega scans'
_diffrn_radiation_monochromator graphite
_diffrn_radiation_source 'fine-focus sealed tube'
_diffrn_radiation_type MoK\a
_diffrn_radiation_wavelength 0.71073
_diffrn_reflns_av_R_equivalents 0.0557
_diffrn_reflns_av_sigmaI/netI 0.0635
_diffrn_reflns_limit_h_max 15
_diffrn_reflns_limit_h_min -10
_diffrn_reflns_limit_k_max 27
_diffrn_reflns_limit_k_min -26
_diffrn_reflns_limit_l_max 19
_diffrn_reflns_limit_l_min -22
_diffrn_reflns_number 40611
_diffrn_reflns_theta_full 27.50
_diffrn_reflns_theta_max 27.50
_diffrn_reflns_theta_min 2.26
_exptl_absorpt_coefficient_mu 0.445
_exptl_absorpt_correction_T_max 0.9569
_exptl_absorpt_correction_T_min 0.8082
_exptl_absorpt_correction_type multi-scan
_exptl_absorpt_process_details SADABS
_exptl_crystal_colour purple
_exptl_crystal_density_diffrn 1.442
_exptl_crystal_density_method 'not measured'
_exptl_crystal_description prism
_exptl_crystal_F_000 1892
_exptl_crystal_size_max 0.50
_exptl_crystal_size_mid 0.25
_exptl_crystal_size_min 0.10
_refine_diff_density_max 0.670
_refine_diff_density_min -0.471
_refine_diff_density_rms 0.071
_refine_ls_extinction_method none
_refine_ls_goodness_of_fit_ref 1.025
_refine_ls_hydrogen_treatment constr
_refine_ls_matrix_type full
_refine_ls_number_parameters 558
_refine_ls_number_reflns 9468
_refine_ls_number_restraints 0
_refine_ls_restrained_S_all 1.025
_refine_ls_R_factor_all 0.1089
_refine_ls_R_factor_gt 0.0667
_refine_ls_shift/su_max 0.001
_refine_ls_shift/su_mean 0.000
_refine_ls_structure_factor_coef Fsqd
_refine_ls_weighting_details 'calc w=1/[\s^2^(Fo^2^)+(0.2000P)^2^+0.0000P] where P=(Fo^2^+2Fc^2^)/3'
_refine_ls_weighting_scheme calc
_refine_ls_wR_factor_gt 0.1609
_refine_ls_wR_factor_ref 0.1842
_reflns_number_gt 6147
_reflns_number_total 9468
_reflns_threshold_expression >2sigma(I)
_cod_data_source_file c0dt01725f.txt
_cod_data_source_block 1.2DME(223K)
_cod_depositor_comments
;
The following automatic conversions were performed:

'_exptl_absorpt_correction_type' value 'Multi-scan' changed to
'multi-scan' according to
/home/saulius/struct/CIF-dictionaries/cif_core.dic dictionary named
'cif_core.dic' version 2.4.1 from 2010-06-29.

Automatic conversion script
Id: cif_fix_values 1715 2011-07-08 13:25:40Z adriana 
;
_cod_original_cell_volume 4207.7(7)
_cod_original_sg_symbol_H-M P21/c
_cod_database_code 7016002

loop_
_symmetry_equiv_pos_as_xyz
'x, y, z'
'-x, y+1/2, -z+1/2'
'-x, -y, -z'
'x, -y-1/2, z-1/2'

loop_
_atom_site_label
_atom_site_type_symbol
_atom_site_fract_x
_atom_site_fract_y
_atom_site_fract_z
_atom_site_U_iso_or_equiv
_atom_site_adp_type
_atom_site_occupancy
_atom_site_symmetry_multiplicity
_atom_site_calc_flag
_atom_site_refinement_flags
_atom_site_disorder_assembly
_atom_site_disorder_group
Fe1 Fe 0.24538(4) 0.70710(2) 0.37660(3) 0.03040(15) Uani 1 1 d . . .
N6 N 0.1434(2) 0.65067(13) 0.42986(15) 0.0332(6) Uani 1 1 d . . .
O1 O 0.0140(2) 0.55058(11) 0.19346(13) 0.0400(6) Uani 1 1 d . . .
N10 N 0.4415(2) 0.73875(13) 0.48004(16) 0.0335(6) Uani 1 1 d . . .
N11 N 0.2060(2) 0.78148(13) 0.44095(17) 0.0357(7) Uani 1 1 d . . .
N3 N 0.2031(2) 0.59093(12) 0.29098(15) 0.0305(6) Uani 1 1 d . . .
N9 N 0.3742(2) 0.68815(13) 0.45347(16) 0.0336(6) Uani 1 1 d . . .
N5 N 0.0748(2) 0.60800(12) 0.38865(16) 0.0315(6) Uani 1 1 d . . .
N2 N 0.1157(3) 0.72102(13) 0.30085(17) 0.0377(7) Uani 1 1 d . . .
N12 N 0.2959(2) 0.81956(13) 0.46769(16) 0.0337(6) Uani 1 1 d . . .
N8 N 0.4213(2) 0.80415(14) 0.36850(16) 0.0371(7) Uani 1 1 d . . .
N4 N 0.2858(2) 0.63415(13) 0.31460(15) 0.0324(6) Uani 1 1 d . . .
N7 N 0.3516(2) 0.76472(13) 0.32300(16) 0.0346(6) Uani 1 1 d . . .
N1 N 0.0537(2) 0.66869(12) 0.27423(16) 0.0342(6) Uani 1 1 d . . .
C26 C 0.0832(3) 0.60542(15) 0.30633(19) 0.0311(7) Uani 1 1 d . . .
C16 C 0.4125(3) 0.80231(16) 0.4502(2) 0.0355(8) Uani 1 1 d . . .
H16 H 0.4673 0.8339 0.4748 0.043 Uiso 1 1 calc R . .
C14 C 0.2613(3) 0.86875(16) 0.5121(2) 0.0391(8) Uani 1 1 d . . .
C27 C 0.0012(3) 0.55377(16) 0.2726(2) 0.0365(8) Uani 1 1 d . . .
H27A H 0.0200 0.5121 0.2967 0.044 Uiso 1 1 calc R . .
H27B H -0.0788 0.5647 0.2820 0.044 Uiso 1 1 calc R . .
C20 C 0.3836(3) 0.61010(17) 0.2923(2) 0.0398(8) Uani 1 1 d . . .
H20 H 0.4561 0.6301 0.3002 0.048 Uiso 1 1 calc R . .
C23 C 0.1176(3) 0.64286(18) 0.5019(2) 0.0407(8) Uani 1 1 d . . .
H23 H 0.1515 0.6661 0.5439 0.049 Uiso 1 1 calc R . .
C22 C 0.2492(3) 0.54049(16) 0.2556(2) 0.0404(8) Uani 1 1 d . . .
H22 H 0.2091 0.5045 0.2349 0.049 Uiso 1 1 calc R . .
C31 C -0.0988(3) 0.52828(17) 0.0242(2) 0.0425(9) Uani 1 1 d . . .
H31 H -0.1662 0.5475 0.0405 0.051 Uiso 1 1 calc R . .
C7 C 0.4199(3) 0.63644(17) 0.4895(2) 0.0376(8) Uani 1 1 d . . .
C2 C 0.3830(3) 0.77417(18) 0.2521(2) 0.0428(9) Uani 1 1 d . . .
C13 C 0.1452(3) 0.86053(18) 0.5151(2) 0.0458(9) Uani 1 1 d . . .
H13 H 0.0957 0.8861 0.5426 0.055 Uiso 1 1 calc R . .
C25 C 0.0075(3) 0.57481(17) 0.4351(2) 0.0388(8) Uani 1 1 d . . .
H25 H -0.0472 0.5431 0.4199 0.047 Uiso 1 1 calc R . .
C4 C 0.4966(3) 0.83745(18) 0.3277(2) 0.0449(9) Uani 1 1 d . . .
C9 C 0.5287(3) 0.71924(18) 0.5302(2) 0.0408(9) Uani 1 1 d . . .
C30 C 0.0752(3) 0.46862(17) 0.0515(2) 0.0420(9) Uani 1 1 d . . .
H30 H 0.1266 0.4471 0.0867 0.050 Uiso 1 1 calc R . .
C29 C -0.0232(3) 0.49677(17) 0.0765(2) 0.0399(8) Uani 1 1 d . . .
C8 C 0.5155(3) 0.65450(19) 0.5369(2) 0.0452(9) Uani 1 1 d . . .
H8 H 0.5628 0.6269 0.5681 0.054 Uiso 1 1 calc R . .
C21 C 0.3646(3) 0.55143(18) 0.2556(2) 0.0440(9) Uani 1 1 d . . .
H21 H 0.4201 0.5248 0.2350 0.053 Uiso 1 1 calc R . .
C17 C 0.0671(4) 0.77080(18) 0.2639(2) 0.0508(10) Uani 1 1 d . . .
H17 H 0.0914 0.8137 0.2707 0.061 Uiso 1 1 calc R . .
C28 C -0.0448(3) 0.49547(17) 0.1593(2) 0.0418(9) Uani 1 1 d . . .
H28A H -0.1278 0.4979 0.1658 0.050 Uiso 1 1 calc R . .
H28B H -0.0144 0.4557 0.1832 0.050 Uiso 1 1 calc R . .
C3 C 0.4728(4) 0.81938(19) 0.2538(2) 0.0501(10) Uani 1 1 d . . .
H3 H 0.5099 0.8345 0.2112 0.060 Uiso 1 1 calc R . .
C12 C 0.1132(3) 0.80720(17) 0.4699(2) 0.0425(9) Uani 1 1 d . . .
C1 C 0.3287(4) 0.7407(2) 0.1830(2) 0.0564(11) Uani 1 1 d . . .
H1A H 0.3803 0.7073 0.1671 0.085 Uiso 1 1 calc R . .
H1B H 0.3144 0.7714 0.1417 0.085 Uiso 1 1 calc R . .
H1C H 0.2562 0.7215 0.1954 0.085 Uiso 1 1 calc R . .
C19 C -0.0315(3) 0.68653(19) 0.2216(2) 0.0476(9) Uani 1 1 d . . .
H19 H -0.0855 0.6593 0.1953 0.057 Uiso 1 1 calc R . .
C24 C 0.0339(3) 0.59588(18) 0.5072(2) 0.0452(9) Uani 1 1 d . . .
H24 H 0.0019 0.5815 0.5520 0.054 Uiso 1 1 calc R . .
C15 C 0.3409(4) 0.91963(19) 0.5448(3) 0.0544(11) Uani 1 1 d . . .
H15A H 0.4005 0.9001 0.5791 0.082 Uiso 1 1 calc R . .
H15B H 0.2975 0.9503 0.5732 0.082 Uiso 1 1 calc R . .
H15C H 0.3763 0.9416 0.5036 0.082 Uiso 1 1 calc R . .
C18 C -0.0243(4) 0.7513(2) 0.2141(3) 0.0608(12) Uani 1 1 d . . .
H18 H -0.0719 0.7776 0.1816 0.073 Uiso 1 1 calc R . .
C6 C 0.3733(4) 0.56988(17) 0.4778(2) 0.0514(10) Uani 1 1 d . . .
H6A H 0.3152 0.5618 0.5138 0.077 Uiso 1 1 calc R . .
H6B H 0.4358 0.5391 0.4861 0.077 Uiso 1 1 calc R . .
H6C H 0.3389 0.5656 0.4258 0.077 Uiso 1 1 calc R . .
C5 C 0.5829(4) 0.8843(2) 0.3636(3) 0.0639(13) Uani 1 1 d . . .
H5A H 0.5425 0.9205 0.3843 0.096 Uiso 1 1 calc R . .
H5B H 0.6326 0.8995 0.3252 0.096 Uiso 1 1 calc R . .
H5C H 0.6295 0.8632 0.4046 0.096 Uiso 1 1 calc R . .
C11 C -0.0075(3) 0.7820(2) 0.4537(3) 0.0627(13) Uani 1 1 d . . .
H11A H -0.0570 0.8161 0.4325 0.094 Uiso 1 1 calc R . .
H11B H -0.0367 0.7665 0.5010 0.094 Uiso 1 1 calc R . .
H11C H -0.0067 0.7469 0.4172 0.094 Uiso 1 1 calc R . .
C10 C 0.6177(4) 0.7638(2) 0.5670(3) 0.0621(12) Uani 1 1 d . . .
H10A H 0.6552 0.7870 0.5275 0.093 Uiso 1 1 calc R . .
H10B H 0.6750 0.7392 0.5977 0.093 Uiso 1 1 calc R . .
H10C H 0.5807 0.7942 0.5995 0.093 Uiso 1 1 calc R . .
F1 F 0.3773(2) 0.41700(14) 0.94792(15) 0.0760(8) Uani 1 1 d . . .
F3 F 0.4393(2) 0.39259(17) 0.83143(16) 0.0874(9) Uani 1 1 d . . .
F4 F 0.2514(2) 0.40402(16) 0.84514(19) 0.0916(10) Uani 1 1 d . . .
B1 B 0.3587(4) 0.4270(3) 0.8696(3) 0.0566(13) Uani 1 1 d . . .
F2 F 0.3668(4) 0.49039(17) 0.8564(2) 0.1203(13) Uani 1 1 d . . .
F6 F 0.1862(2) 0.34666(13) 0.39697(18) 0.0812(8) Uani 1 1 d . . .
F5 F 0.1955(4) 0.45444(15) 0.3926(2) 0.1170(14) Uani 1 1 d . . .
F8 F 0.2966(4) 0.3963(2) 0.3170(2) 0.1387(17) Uani 1 1 d . . .
F7 F 0.1045(4) 0.40406(16) 0.3015(3) 0.157(2) Uani 1 1 d . . .
B2 B 0.1969(5) 0.3996(2) 0.3510(3) 0.0603(14) Uani 1 1 d . . .
O3 O 0.7654(4) 0.6308(4) 0.3568(3) 0.150(2) Uani 1 1 d . . .
C34 C 0.6989(8) 0.5867(6) 0.3981(5) 0.156(4) Uani 1 1 d . . .
H34A H 0.6245 0.6058 0.4086 0.188 Uiso 1 1 calc R . .
H34B H 0.7405 0.5752 0.4470 0.188 Uiso 1 1 calc R . .
C35 C 0.7315(10) 0.6906(5) 0.3582(10) 0.297(11) Uani 1 1 d . . .
H35A H 0.6536 0.6926 0.3748 0.445 Uiso 1 1 calc R . .
H35B H 0.7324 0.7090 0.3072 0.445 Uiso 1 1 calc R . .
H35C H 0.7832 0.7148 0.3935 0.445 Uiso 1 1 calc R . .
O2 O 0.7817(3) 0.4901(2) 0.3545(2) 0.0948(13) Uani 1 1 d . . .
C32 C 0.7677(8) 0.4305(4) 0.3139(4) 0.130(3) Uani 1 1 d . . .
H32A H 0.7065 0.4056 0.3347 0.194 Uiso 1 1 calc R . .
H32B H 0.8394 0.4064 0.3194 0.194 Uiso 1 1 calc R . .
H32C H 0.7478 0.4390 0.2600 0.194 Uiso 1 1 calc R . .
C33 C 0.6806(6) 0.5286(6) 0.3486(5) 0.163(5) Uani 1 1 d . . .
H33A H 0.6148 0.5039 0.3648 0.195 Uiso 1 1 calc R . .
H33B H 0.6633 0.5418 0.2951 0.195 Uiso 1 1 calc R . .

loop_
_atom_site_aniso_label
_atom_site_aniso_U_11
_atom_site_aniso_U_22
_atom_site_aniso_U_33
_atom_site_aniso_U_23
_atom_site_aniso_U_13
_atom_site_aniso_U_12
Fe1 0.0328(3) 0.0289(2) 0.0294(3) -0.00047(19) 0.0024(2) -0.00174(19)
N6 0.0381(16) 0.0330(15) 0.0284(15) -0.0020(12) 0.0031(13) 0.0010(12)
O1 0.0477(15) 0.0413(13) 0.0305(13) -0.0051(10) -0.0009(11) -0.0123(11)
N10 0.0346(15) 0.0356(15) 0.0299(16) 0.0003(12) 0.0001(13) -0.0008(12)
N11 0.0326(15) 0.0335(15) 0.0411(17) -0.0025(12) 0.0023(13) -0.0038(12)
N3 0.0305(14) 0.0292(14) 0.0318(16) -0.0026(11) 0.0029(12) -0.0016(11)
N9 0.0364(16) 0.0347(15) 0.0298(15) 0.0003(12) 0.0032(13) -0.0010(12)
N5 0.0323(15) 0.0319(14) 0.0306(15) 0.0006(11) 0.0047(12) -0.0034(11)
N2 0.0443(17) 0.0280(15) 0.0402(18) -0.0003(12) -0.0010(14) -0.0027(12)
N12 0.0336(15) 0.0319(14) 0.0353(16) -0.0032(12) 0.0007(13) 0.0025(12)
N8 0.0399(16) 0.0426(17) 0.0287(16) 0.0010(12) 0.0026(13) -0.0110(13)
N4 0.0342(15) 0.0346(15) 0.0287(15) 0.0018(12) 0.0030(12) -0.0013(12)
N7 0.0398(16) 0.0367(15) 0.0268(15) 0.0016(12) -0.0019(13) -0.0045(12)
N1 0.0365(16) 0.0290(14) 0.0361(17) 0.0023(12) -0.0047(13) -0.0010(11)
C26 0.0355(18) 0.0283(16) 0.0297(18) 0.0017(13) 0.0036(15) -0.0013(13)
C16 0.0372(19) 0.0362(18) 0.0330(19) -0.0031(14) 0.0020(15) -0.0026(14)
C14 0.048(2) 0.0351(18) 0.033(2) -0.0029(15) -0.0045(16) 0.0090(15)
C27 0.0390(19) 0.0363(18) 0.035(2) -0.0031(15) 0.0045(16) -0.0041(14)
C20 0.0364(19) 0.046(2) 0.038(2) -0.0015(16) 0.0070(16) -0.0010(15)
C23 0.047(2) 0.046(2) 0.0297(19) -0.0044(16) 0.0064(16) 0.0005(16)
C22 0.048(2) 0.0333(18) 0.041(2) -0.0087(15) 0.0064(17) 0.0014(15)
C31 0.040(2) 0.043(2) 0.044(2) -0.0062(17) -0.0033(17) -0.0026(16)
C7 0.041(2) 0.0407(19) 0.0315(19) 0.0017(15) 0.0048(16) 0.0064(15)
C2 0.052(2) 0.044(2) 0.033(2) 0.0021(16) 0.0036(17) -0.0067(17)
C13 0.043(2) 0.043(2) 0.051(2) -0.0075(18) 0.0007(18) 0.0121(16)
C25 0.0362(19) 0.0407(19) 0.040(2) 0.0029(16) 0.0084(16) -0.0071(15)
C4 0.052(2) 0.043(2) 0.040(2) 0.0043(17) 0.0101(18) -0.0121(17)
C9 0.037(2) 0.053(2) 0.031(2) -0.0036(16) -0.0033(16) 0.0097(16)
C30 0.047(2) 0.040(2) 0.037(2) 0.0010(16) -0.0095(17) 0.0003(16)
C29 0.046(2) 0.0358(18) 0.037(2) -0.0065(16) -0.0064(17) -0.0106(16)
C8 0.046(2) 0.051(2) 0.037(2) 0.0026(17) -0.0038(18) 0.0128(17)
C21 0.041(2) 0.046(2) 0.046(2) -0.0090(17) 0.0091(18) 0.0039(16)
C17 0.055(2) 0.0312(19) 0.065(3) 0.0085(18) -0.009(2) 0.0021(17)
C28 0.048(2) 0.0376(19) 0.039(2) -0.0037(16) -0.0033(17) -0.0124(16)
C3 0.064(3) 0.056(2) 0.032(2) 0.0070(18) 0.0112(19) -0.014(2)
C12 0.037(2) 0.038(2) 0.053(2) -0.0028(17) 0.0041(18) 0.0037(15)
C1 0.073(3) 0.064(3) 0.032(2) -0.0001(19) 0.000(2) -0.017(2)
C19 0.045(2) 0.043(2) 0.052(3) 0.0021(18) -0.0148(19) 0.0006(17)
C24 0.051(2) 0.054(2) 0.032(2) 0.0024(17) 0.0161(18) -0.0048(18)
C15 0.053(2) 0.049(2) 0.059(3) -0.024(2) -0.008(2) 0.0046(18)
C18 0.066(3) 0.045(2) 0.067(3) 0.011(2) -0.022(2) 0.010(2)
C6 0.066(3) 0.034(2) 0.055(3) 0.0077(18) 0.007(2) 0.0061(18)
C5 0.065(3) 0.071(3) 0.056(3) -0.001(2) 0.006(2) -0.036(2)
C11 0.039(2) 0.058(3) 0.091(4) -0.014(2) 0.008(2) 0.0060(19)
C10 0.052(3) 0.065(3) 0.066(3) -0.013(2) -0.017(2) 0.005(2)
F1 0.0773(18) 0.097(2) 0.0541(17) 0.0065(15) 0.0106(14) 0.0078(15)
F3 0.0543(16) 0.143(3) 0.0670(19) 0.0060(18) 0.0171(14) 0.0079(17)
F4 0.0436(15) 0.123(3) 0.107(3) -0.034(2) -0.0012(15) 0.0004(15)
B1 0.042(3) 0.070(3) 0.058(3) 0.008(3) 0.004(2) 0.000(2)
F2 0.167(4) 0.087(2) 0.102(3) 0.027(2) -0.021(3) -0.031(2)
F6 0.083(2) 0.0573(16) 0.100(2) 0.0118(15) -0.0162(17) 0.0004(14)
F5 0.182(4) 0.0630(19) 0.114(3) -0.0199(18) 0.063(3) -0.031(2)
F8 0.136(3) 0.163(4) 0.126(3) 0.052(3) 0.073(3) 0.080(3)
F7 0.165(4) 0.070(2) 0.216(5) 0.038(3) -0.129(4) -0.007(2)
B2 0.069(4) 0.044(3) 0.065(4) 0.002(2) -0.007(3) 0.004(2)
O3 0.110(4) 0.218(7) 0.128(4) 0.047(4) 0.047(3) 0.065(4)
C34 0.110(6) 0.262(12) 0.104(6) 0.038(7) 0.060(6) 0.073(7)
C35 0.167(10) 0.126(8) 0.62(3) -0.153(14) 0.154(15) -0.024(7)
O2 0.064(2) 0.143(4) 0.076(3) 0.019(3) -0.003(2) -0.021(2)
C32 0.179(8) 0.129(6) 0.078(5) 0.002(4) -0.010(5) -0.082(6)
C33 0.058(4) 0.333(15) 0.098(6) 0.103(8) 0.009(4) -0.006(7)

loop_
_atom_type_symbol
_atom_type_description
_atom_type_scat_dispersion_real
_atom_type_scat_dispersion_imag
_atom_type_scat_source
C C 0.0033 0.0016 'International Tables Vol C Tables 4.2.6.8 and 6.1.1.4'
H H 0.0000 0.0000 'International Tables Vol C Tables 4.2.6.8 and 6.1.1.4'
B B 0.0013 0.0007 'International Tables Vol C Tables 4.2.6.8 and 6.1.1.4'
N N 0.0061 0.0033 'International Tables Vol C Tables 4.2.6.8 and 6.1.1.4'
O O 0.0106 0.0060 'International Tables Vol C Tables 4.2.6.8 and 6.1.1.4'
F F 0.0171 0.0103 'International Tables Vol C Tables 4.2.6.8 and 6.1.1.4'
Fe Fe 0.3463 0.8444 'International Tables Vol C Tables 4.2.6.8 and 6.1.1.4'

loop_
_geom_angle_atom_site_label_1
_geom_angle_atom_site_label_2
_geom_angle_atom_site_label_3
_geom_angle
_geom_angle_site_symmetry_1
_geom_angle_site_symmetry_3
_geom_angle_publ_flag
N4 Fe1 N6 88.62(11) . . ?
N4 Fe1 N2 86.72(12) . . ?
N6 Fe1 N2 87.09(12) . . ?
N4 Fe1 N9 91.27(12) . . ?
N6 Fe1 N9 90.59(11) . . ?
N2 Fe1 N9 176.96(11) . . ?
N4 Fe1 N11 179.21(13) . . ?
N6 Fe1 N11 91.48(11) . . ?
N2 Fe1 N11 94.07(12) . . ?
N9 Fe1 N11 87.94(12) . . ?
N4 Fe1 N7 91.40(11) . . ?
N6 Fe1 N7 179.25(12) . . ?
N2 Fe1 N7 93.66(12) . . ?
N9 Fe1 N7 88.66(11) . . ?
N11 Fe1 N7 88.50(11) . . ?
C23 N6 N5 105.0(3) . . ?
C23 N6 Fe1 135.6(2) . . ?
N5 N6 Fe1 119.4(2) . . ?
C27 O1 C28 111.4(2) . . ?
C9 N10 N9 111.7(3) . . ?
C9 N10 C16 130.5(3) . . ?
N9 N10 C16 117.8(3) . . ?
C12 N11 N12 104.8(3) . . ?
C12 N11 Fe1 138.8(2) . . ?
N12 N11 Fe1 116.38(19) . . ?
C22 N3 N4 111.1(3) . . ?
C22 N3 C26 131.1(3) . . ?
N4 N3 C26 117.8(2) . . ?
C7 N9 N10 105.2(3) . . ?
C7 N9 Fe1 137.3(2) . . ?
N10 N9 Fe1 117.5(2) . . ?
C25 N5 N6 110.8(3) . . ?
C25 N5 C26 131.2(3) . . ?
N6 N5 C26 118.0(2) . . ?
C17 N2 N1 105.1(3) . . ?
C17 N2 Fe1 136.6(3) . . ?
N1 N2 Fe1 118.2(2) . . ?
C14 N12 N11 112.4(3) . . ?
C14 N12 C16 128.5(3) . . ?
N11 N12 C16 119.0(3) . . ?
C4 N8 N7 112.1(3) . . ?
C4 N8 C16 129.0(3) . . ?
N7 N8 C16 118.7(3) . . ?
C20 N4 N3 105.2(3) . . ?
C20 N4 Fe1 135.0(2) . . ?
N3 N4 Fe1 119.56(19) . . ?
C2 N7 N8 105.3(3) . . ?
C2 N7 Fe1 138.1(2) . . ?
N8 N7 Fe1 116.5(2) . . ?
C19 N1 N2 110.7(3) . . ?
C19 N1 C26 130.4(3) . . ?
N2 N1 C26 118.9(3) . . ?
N5 C26 N1 108.5(2) . . ?
N5 C26 N3 108.8(3) . . ?
N1 C26 N3 108.3(2) . . ?
N5 C26 C27 108.9(2) . . ?
N1 C26 C27 111.3(3) . . ?
N3 C26 C27 111.0(3) . . ?
N8 C16 N10 110.4(3) . . ?
N8 C16 N12 109.7(3) . . ?
N10 C16 N12 110.2(3) . . ?
N8 C16 H16 108.9 . . ?
N10 C16 H16 108.9 . . ?
N12 C16 H16 108.9 . . ?
N12 C14 C13 105.1(3) . . ?
N12 C14 C15 123.5(3) . . ?
C13 C14 C15 131.3(3) . . ?
O1 C27 C26 107.8(3) . . ?
O1 C27 H27A 110.1 . . ?
C26 C27 H27A 110.1 . . ?
O1 C27 H27B 110.1 . . ?
C26 C27 H27B 110.1 . . ?
H27A C27 H27B 108.5 . . ?
N4 C20 C21 111.0(3) . . ?
N4 C20 H20 124.5 . . ?
C21 C20 H20 124.5 . . ?
N6 C23 C24 111.0(3) . . ?
N6 C23 H23 124.5 . . ?
C24 C23 H23 124.5 . . ?
N3 C22 C21 107.1(3) . . ?
N3 C22 H22 126.5 . . ?
C21 C22 H22 126.5 . . ?
C30 C31 C29 119.8(3) 3_565 . ?
C30 C31 H31 120.1 3_565 . ?
C29 C31 H31 120.1 . . ?
N9 C7 C8 109.6(3) . . ?
N9 C7 C6 123.7(3) . . ?
C8 C7 C6 126.7(3) . . ?
N7 C2 C3 109.4(3) . . ?
N7 C2 C1 123.8(3) . . ?
C3 C2 C1 126.8(3) . . ?
C14 C13 C12 107.5(3) . . ?
C14 C13 H13 126.3 . . ?
C12 C13 H13 126.3 . . ?
C24 C25 N5 107.0(3) . . ?
C24 C25 H25 126.5 . . ?
N5 C25 H25 126.5 . . ?
C3 C4 N8 105.4(3) . . ?
C3 C4 C5 131.4(3) . . ?
N8 C4 C5 123.1(3) . . ?
N10 C9 C8 105.7(3) . . ?
N10 C9 C10 123.5(3) . . ?
C8 C9 C10 130.8(4) . . ?
C31 C30 C29 120.9(4) 3_565 . ?
C31 C30 H30 119.5 3_565 . ?
C29 C30 H30 119.5 . . ?
C30 C29 C31 119.3(3) . . ?
C30 C29 C28 120.2(3) . . ?
C31 C29 C28 120.5(3) . . ?
C9 C8 C7 107.8(3) . . ?
C9 C8 H8 126.1 . . ?
C7 C8 H8 126.1 . . ?
C22 C21 C20 105.7(3) . . ?
C22 C21 H21 127.2 . . ?
C20 C21 H21 127.2 . . ?
N2 C17 C18 110.9(3) . . ?
N2 C17 H17 124.5 . . ?
C18 C17 H17 124.5 . . ?
O1 C28 C29 106.3(3) . . ?
O1 C28 H28A 110.5 . . ?
C29 C28 H28A 110.5 . . ?
O1 C28 H28B 110.5 . . ?
C29 C28 H28B 110.5 . . ?
H28A C28 H28B 108.7 . . ?
C4 C3 C2 107.8(3) . . ?
C4 C3 H3 126.1 . . ?
C2 C3 H3 126.1 . . ?
N11 C12 C13 110.2(3) . . ?
N11 C12 C11 123.7(3) . . ?
C13 C12 C11 126.1(3) . . ?
C2 C1 H1A 109.5 . . ?
C2 C1 H1B 109.5 . . ?
H1A C1 H1B 109.5 . . ?
C2 C1 H1C 109.5 . . ?
H1A C1 H1C 109.5 . . ?
H1B C1 H1C 109.5 . . ?
N1 C19 C18 106.9(4) . . ?
N1 C19 H19 126.5 . . ?
C18 C19 H19 126.5 . . ?
C25 C24 C23 106.2(3) . . ?
C25 C24 H24 126.9 . . ?
C23 C24 H24 126.9 . . ?
C14 C15 H15A 109.5 . . ?
C14 C15 H15B 109.5 . . ?
H15A C15 H15B 109.5 . . ?
C14 C15 H15C 109.5 . . ?
H15A C15 H15C 109.5 . . ?
H15B C15 H15C 109.5 . . ?
C19 C18 C17 106.3(4) . . ?
C19 C18 H18 126.8 . . ?
C17 C18 H18 126.8 . . ?
C7 C6 H6A 109.5 . . ?
C7 C6 H6B 109.5 . . ?
H6A C6 H6B 109.5 . . ?
C7 C6 H6C 109.5 . . ?
H6A C6 H6C 109.5 . . ?
H6B C6 H6C 109.5 . . ?
C4 C5 H5A 109.5 . . ?
C4 C5 H5B 109.5 . . ?
H5A C5 H5B 109.5 . . ?
C4 C5 H5C 109.5 . . ?
H5A C5 H5C 109.5 . . ?
H5B C5 H5C 109.5 . . ?
C12 C11 H11A 109.5 . . ?
C12 C11 H11B 109.5 . . ?
H11A C11 H11B 109.5 . . ?
C12 C11 H11C 109.5 . . ?
H11A C11 H11C 109.5 . . ?
H11B C11 H11C 109.5 . . ?
C9 C10 H10A 109.5 . . ?
C9 C10 H10B 109.5 . . ?
H10A C10 H10B 109.5 . . ?
C9 C10 H10C 109.5 . . ?
H10A C10 H10C 109.5 . . ?
H10B C10 H10C 109.5 . . ?
F2 B1 F4 111.2(4) . . ?
F2 B1 F1 108.0(4) . . ?
F4 B1 F1 109.1(4) . . ?
F2 B1 F3 111.5(4) . . ?
F4 B1 F3 107.4(4) . . ?
F1 B1 F3 109.7(4) . . ?
F7 B2 F8 113.3(5) . . ?
F7 B2 F5 104.4(5) . . ?
F8 B2 F5 109.0(5) . . ?
F7 B2 F6 109.5(4) . . ?
F8 B2 F6 109.6(4) . . ?
F5 B2 F6 110.9(5) . . ?
C35 O3 C34 115.4(7) . . ?
O3 C34 C33 106.6(7) . . ?
O3 C34 H34A 110.4 . . ?
C33 C34 H34A 110.4 . . ?
O3 C34 H34B 110.4 . . ?
C33 C34 H34B 110.4 . . ?
H34A C34 H34B 108.6 . . ?
O3 C35 H35A 109.5 . . ?
O3 C35 H35B 109.5 . . ?
H35A C35 H35B 109.5 . . ?
O3 C35 H35C 109.5 . . ?
H35A C35 H35C 109.5 . . ?
H35B C35 H35C 109.5 . . ?
C33 O2 C32 113.0(7) . . ?
O2 C32 H32A 109.5 . . ?
O2 C32 H32B 109.5 . . ?
H32A C32 H32B 109.5 . . ?
O2 C32 H32C 109.5 . . ?
H32A C32 H32C 109.5 . . ?
H32B C32 H32C 109.5 . . ?
O2 C33 C34 109.4(7) . . ?
O2 C33 H33A 109.8 . . ?
C34 C33 H33A 109.8 . . ?
O2 C33 H33B 109.8 . . ?
C34 C33 H33B 109.8 . . ?
H33A C33 H33B 108.2 . . ?

loop_
_geom_bond_atom_site_label_1
_geom_bond_atom_site_label_2
_geom_bond_distance
_geom_bond_site_symmetry_2
_geom_bond_publ_flag
Fe1 N4 1.942(3) . ?
Fe1 N6 1.950(3) . ?
Fe1 N2 1.952(3) . ?
Fe1 N9 1.975(3) . ?
Fe1 N11 1.986(3) . ?
Fe1 N7 2.001(3) . ?
N6 C23 1.326(4) . ?
N6 N5 1.363(4) . ?
O1 C27 1.405(4) . ?
O1 C28 1.441(4) . ?
N10 C9 1.351(4) . ?
N10 N9 1.371(4) . ?
N10 C16 1.452(4) . ?
N11 C12 1.334(4) . ?
N11 N12 1.365(4) . ?
N3 C22 1.348(4) . ?
N3 N4 1.357(4) . ?
N3 C26 1.467(4) . ?
N9 C7 1.336(4) . ?
N5 C25 1.355(4) . ?
N5 C26 1.451(4) . ?
N2 C17 1.325(4) . ?
N2 N1 1.368(4) . ?
N12 C14 1.362(4) . ?
N12 C16 1.453(4) . ?
N8 C4 1.357(4) . ?
N8 N7 1.366(4) . ?
N8 C16 1.441(4) . ?
N4 C20 1.324(4) . ?
N7 C2 1.332(4) . ?
N1 C19 1.352(5) . ?
N1 C26 1.462(4) . ?
C26 C27 1.525(5) . ?
C16 H16 0.9900 . ?
C14 C13 1.362(5) . ?
C14 C15 1.491(5) . ?
C27 H27A 0.9800 . ?
C27 H27B 0.9800 . ?
C20 C21 1.389(5) . ?
C20 H20 0.9400 . ?
C23 C24 1.385(5) . ?
C23 H23 0.9400 . ?
C22 C21 1.358(5) . ?
C22 H22 0.9400 . ?
C31 C30 1.372(5) 3_565 ?
C31 C29 1.385(5) . ?
C31 H31 0.9400 . ?
C7 C8 1.387(5) . ?
C7 C6 1.495(5) . ?
C2 C3 1.402(5) . ?
C2 C1 1.492(5) . ?
C13 C12 1.397(5) . ?
C13 H13 0.9400 . ?
C25 C24 1.349(5) . ?
C25 H25 0.9400 . ?
C4 C3 1.355(5) . ?
C4 C5 1.502(5) . ?
C9 C8 1.361(5) . ?
C9 C10 1.498(6) . ?
C30 C31 1.372(5) 3_565 ?
C30 C29 1.382(5) . ?
C30 H30 0.9400 . ?
C29 C28 1.486(5) . ?
C8 H8 0.9400 . ?
C21 H21 0.9400 . ?
C17 C18 1.382(6) . ?
C17 H17 0.9400 . ?
C28 H28A 0.9800 . ?
C28 H28B 0.9800 . ?
C3 H3 0.9400 . ?
C12 C11 1.503(5) . ?
C1 H1A 0.9700 . ?
C1 H1B 0.9700 . ?
C1 H1C 0.9700 . ?
C19 C18 1.357(6) . ?
C19 H19 0.9400 . ?
C24 H24 0.9400 . ?
C15 H15A 0.9700 . ?
C15 H15B 0.9700 . ?
C15 H15C 0.9700 . ?
C18 H18 0.9400 . ?
C6 H6A 0.9700 . ?
C6 H6B 0.9700 . ?
C6 H6C 0.9700 . ?
C5 H5A 0.9700 . ?
C5 H5B 0.9700 . ?
C5 H5C 0.9700 . ?
C11 H11A 0.9700 . ?
C11 H11B 0.9700 . ?
C11 H11C 0.9700 . ?
C10 H10A 0.9700 . ?
C10 H10B 0.9700 . ?
C10 H10C 0.9700 . ?
F1 B1 1.386(6) . ?
F3 B1 1.386(6) . ?
F4 B1 1.372(6) . ?
B1 F2 1.343(6) . ?
F6 B2 1.373(6) . ?
F5 B2 1.354(6) . ?
F8 B2 1.341(6) . ?
F7 B2 1.330(6) . ?
O3 C35 1.307(10) . ?
O3 C34 1.428(11) . ?
C34 C33 1.492(13) . ?
C34 H34A 0.9800 . ?
C34 H34B 0.9800 . ?
C35 H35A 0.9700 . ?
C35 H35B 0.9700 . ?
C35 H35C 0.9700 . ?
O2 C33 1.418(10) . ?
O2 C32 1.433(8) . ?
C32 H32A 0.9700 . ?
C32 H32B 0.9700 . ?
C32 H32C 0.9700 . ?
C33 H33A 0.9800 . ?
C33 H33B 0.9800 . ?

loop_
_geom_torsion_atom_site_label_1
_geom_torsion_atom_site_label_2
_geom_torsion_atom_site_label_3
_geom_torsion_atom_site_label_4
_geom_torsion
_geom_torsion_site_symmetry_1
_geom_torsion_site_symmetry_2
_geom_torsion_site_symmetry_3
_geom_torsion_site_symmetry_4
_geom_torsion_publ_flag
Fe1 N7 N8 C16 -0.9(4) . . . . ?
Fe1 N9 N10 C16 0.5(3) . . . . ?
Fe1 N11 N12 C16 -2.3(4) . . . . ?
Fe1 N2 N1 C26 3.1(4) . . . . ?
Fe1 N4 N3 C26 6.8(4) . . . . ?
Fe1 N6 N5 C26 1.6(4) . . . . ?
